data_7027696
loop_
_publ_author_name
'Coe, Benjamin J.'
'Harris, James A.'
'Asselberghs, Inge'
'Persoons, Andr\'e'
'Jeffery, John C.'
'Rees, Leigh H.'
'Gelbrich, Thomas'
'Hursthouse, Michael B.'

_publ_section_title
;
 Tuning of charge-transfer absorption and molecular quadratic non-linear
 optical properties in ruthenium(II) ammine complexes&#x200A;&#x2020;
;
_journal_issue 20
_journal_name_full 'Journal of the Chemical Society, Dalton Transactions'
_journal_page_first 3617
_journal_paper_doi 10.1039/a905652a
_journal_year 1999
_chemical_formula_sum 'C28 H40 F18 N11 P3 Ru'
_chemical_formula_weight 1066.69
_chemical_name_systematic
;
 ?
;
_space_group_IT_number 33
_symmetry_cell_setting orthorhombic
_symmetry_space_group_name_Hall 'P 2c -2n'
_symmetry_space_group_name_H-M 'P n a 21'
_atom_sites_solution_hydrogens geom
_atom_sites_solution_primary direct
_atom_sites_solution_secondary difmap
_audit_creation_method SHELXL-97
_cell_angle_alpha 90.00
_cell_angle_beta 90.00
_cell_angle_gamma 90.00
_cell_formula_units_Z 4
_cell_length_a 12.8413(3)
_cell_length_b 23.9689(3)
_cell_length_c 14.0305(5)
_cell_measurement_temperature 150(2)
_cell_volume 4318.47(19)
_computing_structure_refinement 'SHELXL-97 (Sheldrick, 1997)'
_diffrn_ambient_temperature 150(2)
_diffrn_measured_fraction_theta_full 0.999
_diffrn_measured_fraction_theta_max 0.999
_diffrn_radiation_monochromator graphite
_diffrn_radiation_source 'fine-focus sealed tube'
_diffrn_radiation_type MoK\a
_diffrn_radiation_wavelength 0.71073
_diffrn_reflns_av_R_equivalents 0.1226
_diffrn_reflns_av_sigmaI/netI 0.1062
_diffrn_reflns_limit_h_max 15
_diffrn_reflns_limit_h_min -15
_diffrn_reflns_limit_k_max 29
_diffrn_reflns_limit_k_min -29
_diffrn_reflns_limit_l_max 17
_diffrn_reflns_limit_l_min -17
_diffrn_reflns_number 45910
_diffrn_reflns_theta_full 26.00
_diffrn_reflns_theta_max 26.00
_diffrn_reflns_theta_min 2.31
_exptl_absorpt_coefficient_mu 0.589
_exptl_absorpt_correction_T_max 0.9434
_exptl_absorpt_correction_T_min 0.9168
_exptl_crystal_colour reddish-brown
_exptl_crystal_density_diffrn 1.641
_exptl_crystal_density_method 'not measured'
_exptl_crystal_description prism
_exptl_crystal_F_000 2144
_exptl_crystal_size_max 0.15
_exptl_crystal_size_mid 0.10
_exptl_crystal_size_min 0.10
_refine_diff_density_max 0.436
_refine_diff_density_min -0.451
_refine_diff_density_rms 0.078
_refine_ls_abs_structure_details 'Flack H D (1983), Acta Cryst. A39, 876-881'
_refine_ls_abs_structure_Flack 0.13(3)
_refine_ls_extinction_coef 0.00025(9)
_refine_ls_extinction_expression Fc^*^=kFc[1+0.001xFc^2^\l^3^/sin(2\q)]^-1/4^
_refine_ls_extinction_method SHELXL
_refine_ls_goodness_of_fit_ref 0.958
_refine_ls_hydrogen_treatment mixed
_refine_ls_matrix_type full
_refine_ls_number_parameters 588
_refine_ls_number_reflns 8434
_refine_ls_number_restraints 1
_refine_ls_restrained_S_all 0.958
_refine_ls_R_factor_all 0.0972
_refine_ls_R_factor_gt 0.0482
_refine_ls_shift/su_max 0.003
_refine_ls_shift/su_mean 0.000
_refine_ls_structure_factor_coef Fsqd
_refine_ls_weighting_details 'calc w=1/[\s^2^(Fo^2^)+(0.0421P)^2^+0.0000P] where P=(Fo^2^+2Fc^2^)/3'
_refine_ls_weighting_scheme calc
_refine_ls_wR_factor_gt 0.0867
_refine_ls_wR_factor_ref 0.0979
_reflns_number_gt 5692
_reflns_number_total 8434
_reflns_threshold_expression >2sigma(I)
_cod_data_source_file 905652Asup1.cif
_cod_data_source_block s92
_cod_depositor_comments
;
The following automatic conversions were performed:

'_symmetry_cell_setting' value 'Orthorhombic' changed to
'orthorhombic' according to
/home/saulius/struct/CIF-dictionaries/cif_core.dic dictionary named
'cif_core.dic' version 2.4.2 from 2011-04-26.

Automatic conversion script
Id: cif_fix_values 1891 2012-01-12 08:04:46Z andrius 
;
_cod_original_sg_symbol_H-M Pna2(1)
_cod_database_code 7027696

loop_
_symmetry_equiv_pos_as_xyz
'x, y, z'
'-x, -y, z+1/2'
'x+1/2, -y+1/2, z'
'-x+1/2, y+1/2, z+1/2'

loop_
_atom_site_label
_atom_site_type_symbol
_atom_site_fract_x
_atom_site_fract_y
_atom_site_fract_z
_atom_site_U_iso_or_equiv
_atom_site_adp_type
_atom_site_occupancy
_atom_site_symmetry_multiplicity
_atom_site_calc_flag
_atom_site_refinement_flags
Ru1 Ru 0.52844(3) 0.367148(14) 0.44698(4) 0.02432(11) Uani 1 1 d .
N1 N 0.5502(3) 0.28106(14) 0.4445(4) 0.0277(9) Uani 1 1 d .
N2 N 0.5040(3) 0.45147(14) 0.4429(4) 0.0257(9) Uani 1 1 d .
N3 N 0.4323(3) 0.73864(14) 0.4418(4) 0.0285(9) Uani 1 1 d .
N4 N 0.3671(3) 0.35153(19) 0.4250(3) 0.0344(12) Uani 1 1 d .
H4A H 0.3558 0.3141 0.4230 0.29(7) Uiso 1 1 calc R
H4B H 0.3468 0.3671 0.3688 0.15(4) Uiso 1 1 calc R
H4C H 0.3298 0.3667 0.4736 0.06(2) Uiso 1 1 calc R
N5 N 0.5487(4) 0.3697(2) 0.2958(4) 0.0338(13) Uani 1 1 d .
H5A H 0.5622 0.3347 0.2738 0.19(5) Uiso 1 1 calc R
H5B H 0.6029 0.3926 0.2812 0.08(3) Uiso 1 1 calc R
H5C H 0.4895 0.3829 0.2680 0.11(3) Uiso 1 1 calc R
N6 N 0.6918(3) 0.37983(19) 0.4745(3) 0.0332(12) Uani 1 1 d .
H6A H 0.7242 0.3462 0.4794 0.09(2) Uiso 1 1 calc R
H6B H 0.6997 0.3990 0.5300 0.21(6) Uiso 1 1 calc R
H6C H 0.7205 0.3996 0.4258 0.13(3) Uiso 1 1 calc R
N7 N 0.5066(4) 0.36509(19) 0.5987(4) 0.0317(13) Uani 1 1 d .
H7A H 0.5141 0.3295 0.6200 0.06(2) Uiso 1 1 calc R
H7B H 0.4416 0.3776 0.6131 0.07(2) Uiso 1 1 calc R
H7C H 0.5548 0.3873 0.6272 0.08(3) Uiso 1 1 calc R
C1 C 0.6220(4) 0.2575(2) 0.3857(4) 0.0301(13) Uani 1 1 d .
H1 H 0.6680 0.2810 0.3511 0.028(14) Uiso 1 1 calc R
C2 C 0.6300(4) 0.2006(2) 0.3749(4) 0.0342(14) Uani 1 1 d .
H2 H 0.6783 0.1853 0.3309 0.056(19) Uiso 1 1 calc R
C3 C 0.5670(4) 0.1661(2) 0.4288(4) 0.0359(15) Uani 1 1 d .
H3 H 0.5740 0.1267 0.4248 0.041(15) Uiso 1 1 calc R
C4 C 0.4945(5) 0.1894(2) 0.4878(4) 0.0395(15) Uani 1 1 d .
H4 H 0.4491 0.1665 0.5241 0.07(2) Uiso 1 1 calc R
C5 C 0.4881(4) 0.2462(2) 0.4941(4) 0.0303(13) Uani 1 1 d .
H5 H 0.4374 0.2619 0.5355 0.10(3) Uiso 1 1 calc R
C6 C 0.5694(4) 0.4855(2) 0.3953(4) 0.0264(12) Uani 1 1 d .
H6 H 0.6273 0.4691 0.3636 0.008(11) Uiso 1 1 calc R
C7 C 0.5571(4) 0.5434(2) 0.3897(3) 0.0252(13) Uani 1 1 d .
C8 C 0.4707(3) 0.56717(17) 0.4381(5) 0.0238(11) Uani 1 1 d .
C9 C 0.4022(4) 0.5322(2) 0.4888(4) 0.0264(12) Uani 1 1 d .
C10 C 0.4227(4) 0.4753(2) 0.4890(4) 0.0301(13) Uani 1 1 d .
H10 H 0.3770 0.4516 0.5236 0.049(17) Uiso 1 1 calc R
C11 C 0.4575(4) 0.62580(17) 0.4373(5) 0.0264(12) Uani 1 1 d .
C12 C 0.5291(4) 0.6597(2) 0.3890(4) 0.0273(12) Uani 1 1 d .
C13 C 0.6142(4) 0.6352(2) 0.3396(4) 0.0305(13) Uani 1 1 d .
H13 H 0.6620 0.6584 0.3066 0.026(14) Uiso 1 1 calc R
C14 C 0.6281(4) 0.5786(2) 0.3390(4) 0.0308(13) Uani 1 1 d .
H14 H 0.6847 0.5627 0.3050 0.009(12) Uiso 1 1 calc R
C15 C 0.3151(4) 0.5572(2) 0.5385(4) 0.0367(14) Uani 1 1 d .
H15 H 0.2676 0.5344 0.5728 0.017(12) Uiso 1 1 calc R
C16 C 0.3014(4) 0.6132(2) 0.5361(4) 0.0363(15) Uani 1 1 d .
H16 H 0.2432 0.6290 0.5680 0.039(16) Uiso 1 1 calc R
C17 C 0.3719(4) 0.6493(2) 0.4871(4) 0.0295(13) Uani 1 1 d .
C18 C 0.3623(4) 0.7068(2) 0.4867(4) 0.0304(13) Uani 1 1 d .
H18 H 0.3053 0.7238 0.5186 0.040(15) Uiso 1 1 calc R
C19 C 0.5139(4) 0.7174(2) 0.3929(4) 0.0309(13) Uani 1 1 d .
H19 H 0.5609 0.7417 0.3612 0.037 Uiso 1 1 calc R
C20 C 0.4203(4) 0.80044(17) 0.4459(6) 0.0417(13) Uani 1 1 d .
H20A H 0.4768 0.8181 0.4100 0.06(2) Uiso 1 1 calc R
H20B H 0.4231 0.8128 0.5125 0.052(18) Uiso 1 1 calc R
H20C H 0.3532 0.8111 0.4180 0.08(2) Uiso 1 1 calc R
P1 P 0.73552(13) 0.78826(7) 0.21806(12) 0.0404(4) Uani 1 1 d .
F1 F 0.6803(3) 0.83937(15) 0.1675(3) 0.0771(12) Uani 1 1 d .
F2 F 0.7879(4) 0.73868(16) 0.2707(4) 0.1043(19) Uani 1 1 d .
F3 F 0.8301(3) 0.82839(14) 0.2443(3) 0.0601(10) Uani 1 1 d .
F4 F 0.6388(3) 0.74896(18) 0.1937(3) 0.0706(13) Uani 1 1 d .
F5 F 0.7858(3) 0.77289(16) 0.1196(3) 0.0816(13) Uani 1 1 d .
F6 F 0.6811(4) 0.80718(19) 0.3151(3) 0.0923(16) Uani 1 1 d .
P2 P 0.86637(14) 0.24417(7) 0.16620(12) 0.0387(4) Uani 1 1 d .
F7 F 0.8406(3) 0.19053(14) 0.2290(3) 0.0618(11) Uani 1 1 d .
F8 F 0.8908(3) 0.29669(17) 0.1028(3) 0.0890(15) Uani 1 1 d .
F9 F 0.9774(3) 0.2186(2) 0.1466(3) 0.1013(18) Uani 1 1 d .
F10 F 0.8248(4) 0.21352(16) 0.0727(3) 0.0798(13) Uani 1 1 d .
F11 F 0.7541(3) 0.26854(16) 0.1850(3) 0.0672(13) Uani 1 1 d .
F12 F 0.9050(4) 0.27359(18) 0.2589(3) 0.0993(16) Uani 1 1 d .
P3 P 0.92556(13) 0.50748(6) 0.48025(12) 0.0375(4) Uani 1 1 d .
F13 F 0.9308(3) 0.44174(13) 0.4749(3) 0.0758(13) Uani 1 1 d .
F14 F 0.8910(3) 0.50360(16) 0.5885(2) 0.0649(11) Uani 1 1 d .
F15 F 0.8066(2) 0.50379(12) 0.4488(3) 0.0597(9) Uani 1 1 d .
F16 F 0.9594(3) 0.51022(19) 0.3706(3) 0.0805(14) Uani 1 1 d .
F17 F 1.0435(3) 0.5102(2) 0.5117(3) 0.0797(14) Uani 1 1 d .
F18 F 0.9176(4) 0.57262(13) 0.4863(3) 0.0875(15) Uani 1 1 d .
N100 N 0.6034(5) 0.4830(3) 0.6537(5) 0.085(2) Uani 1 1 d .
C101 C 0.6787(5) 0.5794(3) 0.6101(5) 0.0524(17) Uani 1 1 d .
H10A H 0.7183 0.5944 0.6641 0.10(3) Uiso 1 1 calc R
H10B H 0.6215 0.6049 0.5945 0.08(2) Uiso 1 1 calc R
H10C H 0.7248 0.5757 0.5547 0.09(3) Uiso 1 1 calc R
C102 C 0.6362(6) 0.5244(3) 0.6354(5) 0.0539(18) Uani 1 1 d .
N200 N 0.7470(5) 0.6122(2) 0.1192(4) 0.0516(14) Uani 1 1 d .
C201 C 0.9312(5) 0.6059(4) 0.1931(5) 0.066(2) Uani 1 1 d .
H20D H 0.9267 0.5905 0.2576 0.16(4) Uiso 1 1 calc R
H20E H 0.9618 0.6434 0.1958 0.09(3) Uiso 1 1 calc R
H20F H 0.9752 0.5818 0.1536 0.13(4) Uiso 1 1 calc R
C202 C 0.8280(6) 0.6091(3) 0.1519(4) 0.0452(16) Uani 1 1 d .
N300 N 0.7772(4) 0.4116(2) 0.2682(4) 0.0593(16) Uani 1 1 d .
C301 C 0.9695(5) 0.4090(3) 0.2189(5) 0.0576(19) Uani 1 1 d .
H30A H 1.0118 0.4285 0.2665 0.086 Uiso 1 1 calc R
H30B H 0.9768 0.4276 0.1571 0.086 Uiso 1 1 calc R
H30C H 0.9932 0.3702 0.2136 0.086 Uiso 1 1 calc R
C302 C 0.8624(5) 0.4098(3) 0.2476(4) 0.0450(17) Uani 1 1 d .
N400 N 1.2278(4) 0.4458(2) 0.3363(4) 0.0516(14) Uani 1 1 d .
C401 C 1.1895(5) 0.5508(2) 0.3034(5) 0.0504(17) Uani 1 1 d .
H40A H 1.2542 0.5693 0.2840 0.06(2) Uiso 1 1 calc R
H40B H 1.1625 0.5687 0.3612 0.09(3) Uiso 1 1 calc R
H40C H 1.1379 0.5541 0.2522 0.20(5) Uiso 1 1 calc R
C402 C 1.2101(4) 0.4916(3) 0.3225(4) 0.0381(15) Uani 1 1 d .

loop_
_atom_site_aniso_label
_atom_site_aniso_U_11
_atom_site_aniso_U_22
_atom_site_aniso_U_33
_atom_site_aniso_U_23
_atom_site_aniso_U_13
_atom_site_aniso_U_12
Ru1 0.0234(2) 0.02400(18) 0.02553(19) 0.0008(3) -0.0013(3) -0.00077(18)
N1 0.029(2) 0.0263(19) 0.028(2) -0.001(3) -0.005(3) -0.0007(17)
N2 0.026(2) 0.0276(19) 0.023(2) 0.000(3) -0.001(3) -0.0044(16)
N3 0.037(2) 0.0217(19) 0.027(2) -0.004(3) -0.002(3) 0.0028(18)
N4 0.030(3) 0.035(2) 0.039(4) -0.004(2) -0.003(2) 0.002(2)
N5 0.038(3) 0.035(3) 0.028(3) -0.005(2) -0.003(3) -0.009(3)
N6 0.024(2) 0.034(2) 0.042(4) 0.008(2) -0.008(2) -0.004(2)
N7 0.029(3) 0.032(3) 0.034(3) -0.003(2) 0.006(2) 0.001(2)
C1 0.022(3) 0.041(3) 0.028(3) -0.001(3) -0.002(3) 0.002(3)
C2 0.034(3) 0.031(3) 0.038(3) -0.005(3) -0.003(3) 0.006(3)
C3 0.037(3) 0.032(3) 0.038(4) -0.006(3) -0.005(3) 0.006(3)
C4 0.045(4) 0.033(3) 0.040(3) 0.008(3) 0.001(3) -0.003(3)
C5 0.030(3) 0.032(3) 0.029(3) 0.006(3) 0.002(3) -0.001(3)
C6 0.024(3) 0.026(3) 0.029(3) -0.003(2) -0.001(2) -0.001(3)
C7 0.025(3) 0.025(3) 0.025(3) 0.003(2) 0.002(2) -0.006(2)
C8 0.024(2) 0.026(2) 0.022(3) 0.001(3) 0.003(3) 0.003(2)
C9 0.024(3) 0.028(3) 0.027(3) 0.001(2) 0.000(2) 0.000(2)
C10 0.025(3) 0.032(3) 0.034(3) 0.004(3) 0.004(3) -0.010(3)
C11 0.029(3) 0.030(2) 0.021(3) 0.002(3) -0.011(3) 0.003(2)
C12 0.029(3) 0.024(3) 0.029(3) 0.003(2) 0.002(3) -0.002(3)
C13 0.034(3) 0.026(3) 0.031(3) 0.004(3) 0.003(3) -0.005(3)
C14 0.027(3) 0.028(3) 0.038(3) 0.000(3) 0.008(3) 0.007(3)
C15 0.034(4) 0.033(3) 0.042(4) 0.007(3) 0.009(3) -0.004(3)
C16 0.038(4) 0.027(3) 0.044(4) 0.001(3) 0.023(3) 0.007(3)
C17 0.033(3) 0.031(3) 0.024(3) 0.001(2) -0.003(3) 0.001(3)
C18 0.032(3) 0.030(3) 0.029(3) 0.004(3) 0.001(3) 0.010(3)
C19 0.035(3) 0.031(3) 0.027(3) 0.003(3) -0.003(3) 0.002(3)
C20 0.058(4) 0.020(2) 0.047(4) -0.002(4) -0.003(5) 0.003(2)
P1 0.0391(10) 0.0496(10) 0.0326(9) 0.0109(8) -0.0018(8) -0.0128(9)
F1 0.083(3) 0.069(3) 0.080(3) 0.004(2) -0.034(2) 0.010(2)
F2 0.119(4) 0.062(3) 0.132(5) 0.049(3) -0.079(3) -0.025(3)
F3 0.044(2) 0.062(2) 0.075(3) 0.008(2) -0.0056(19) -0.0236(18)
F4 0.068(3) 0.092(3) 0.052(3) 0.006(2) -0.012(2) -0.042(2)
F5 0.102(3) 0.079(3) 0.063(3) -0.017(2) 0.045(2) -0.015(2)
F6 0.099(3) 0.132(4) 0.046(3) -0.022(3) 0.023(2) -0.062(3)
P2 0.0386(10) 0.0426(9) 0.0349(9) 0.0077(8) 0.0002(7) 0.0085(8)
F7 0.072(3) 0.060(2) 0.053(2) 0.020(2) 0.0083(19) 0.001(2)
F8 0.070(3) 0.080(3) 0.117(4) 0.069(3) 0.004(3) 0.003(2)
F9 0.057(3) 0.148(4) 0.100(4) 0.078(3) 0.037(2) 0.059(3)
F10 0.125(4) 0.066(2) 0.048(3) -0.016(2) -0.019(2) 0.032(3)
F11 0.060(3) 0.099(3) 0.043(2) 0.013(2) 0.010(2) 0.042(2)
F12 0.119(4) 0.086(3) 0.093(4) -0.005(3) -0.065(3) -0.008(3)
P3 0.0400(9) 0.0342(8) 0.0384(10) -0.0031(7) 0.0005(7) -0.0025(7)
F13 0.091(3) 0.0380(18) 0.098(4) -0.005(2) -0.012(2) 0.0120(19)
F14 0.060(3) 0.096(3) 0.039(2) -0.003(2) 0.0064(18) -0.006(2)
F15 0.0437(18) 0.0648(19) 0.070(2) -0.019(2) -0.020(2) 0.0060(15)
F16 0.085(3) 0.110(4) 0.046(3) 0.000(2) 0.016(2) -0.025(3)
F17 0.036(2) 0.133(4) 0.070(3) -0.022(3) -0.002(2) -0.007(2)
F18 0.122(3) 0.0277(19) 0.112(4) -0.003(2) -0.008(3) -0.013(2)
N100 0.097(6) 0.078(5) 0.081(5) 0.009(4) -0.051(4) -0.033(4)
C101 0.053(5) 0.045(4) 0.059(5) -0.010(4) -0.003(4) 0.006(4)
C102 0.065(5) 0.049(4) 0.048(4) -0.012(4) -0.020(4) 0.006(4)
N200 0.052(4) 0.063(4) 0.040(3) -0.002(3) 0.000(3) -0.001(3)
C201 0.038(4) 0.111(7) 0.050(5) 0.006(5) -0.009(4) 0.002(5)
C202 0.049(5) 0.061(4) 0.026(4) 0.004(3) -0.001(3) -0.003(4)
N300 0.032(3) 0.096(4) 0.050(4) -0.006(3) 0.006(3) -0.010(3)
C301 0.054(5) 0.067(5) 0.052(4) 0.004(4) 0.018(4) -0.017(4)
C302 0.046(5) 0.062(4) 0.027(4) -0.004(3) -0.007(3) -0.010(4)
N400 0.047(4) 0.053(3) 0.055(4) 0.005(3) 0.000(3) 0.000(3)
C401 0.049(4) 0.038(4) 0.064(5) 0.005(3) 0.002(4) 0.013(3)
C402 0.029(4) 0.047(4) 0.039(4) 0.004(3) -0.004(3) 0.001(3)

loop_
_atom_type_symbol
_atom_type_description
_atom_type_scat_dispersion_real
_atom_type_scat_dispersion_imag
_atom_type_scat_source
C C 0.0033 0.0016 'International Tables Vol C Tables 4.2.6.8 and 6.1.1.4'
H H 0.0000 0.0000 'International Tables Vol C Tables 4.2.6.8 and 6.1.1.4'
N N 0.0061 0.0033 'International Tables Vol C Tables 4.2.6.8 and 6.1.1.4'
F F 0.0171 0.0103 'International Tables Vol C Tables 4.2.6.8 and 6.1.1.4'
P P 0.1023 0.0942 'International Tables Vol C Tables 4.2.6.8 and 6.1.1.4'
Ru Ru -1.2594 0.8363 'International Tables Vol C Tables 4.2.6.8 and 6.1.1.4'

loop_
_geom_angle_atom_site_label_1
_geom_angle_atom_site_label_2
_geom_angle_atom_site_label_3
_geom_angle
N2 Ru1 N1 177.2(2)
N2 Ru1 N4 91.18(16)
N1 Ru1 N4 87.37(16)
N2 Ru1 N5 87.9(2)
N1 Ru1 N5 89.7(2)
N4 Ru1 N5 88.8(2)
N2 Ru1 N7 91.7(2)
N1 Ru1 N7 90.6(2)
N4 Ru1 N7 90.72(19)
N5 Ru1 N7 179.4(2)
N2 Ru1 N6 90.85(15)
N1 Ru1 N6 90.68(16)
N4 Ru1 N6 177.21(19)
N5 Ru1 N6 93.18(19)
N7 Ru1 N6 87.30(19)
C5 N1 C1 117.2(4)
C5 N1 Ru1 121.7(4)
C1 N1 Ru1 120.8(4)
C6 N2 C10 117.6(4)
C6 N2 Ru1 121.1(3)
C10 N2 Ru1 121.4(3)
C18 N3 C19 123.0(4)
C18 N3 C20 118.7(5)
C19 N3 C20 118.3(5)
Ru1 N4 H4A 109.5
Ru1 N4 H4B 109.5
H4A N4 H4B 109.5
Ru1 N4 H4C 109.5
H4A N4 H4C 109.5
H4B N4 H4C 109.5
Ru1 N5 H5A 109.5
Ru1 N5 H5B 109.5
H5A N5 H5B 109.5
Ru1 N5 H5C 109.5
H5A N5 H5C 109.5
H5B N5 H5C 109.5
Ru1 N6 H6A 109.5
Ru1 N6 H6B 109.5
H6A N6 H6B 109.5
Ru1 N6 H6C 109.5
H6A N6 H6C 109.5
H6B N6 H6C 109.5
Ru1 N7 H7A 109.5
Ru1 N7 H7B 109.5
H7A N7 H7B 109.5
Ru1 N7 H7C 109.5
H7A N7 H7C 109.5
H7B N7 H7C 109.5
N1 C1 C2 122.0(5)
N1 C1 H1 119.0
C2 C1 H1 119.0
C1 C2 C3 119.3(5)
C1 C2 H2 120.3
C3 C2 H2 120.3
C4 C3 C2 119.0(5)
C4 C3 H3 120.5
C2 C3 H3 120.5
C5 C4 C3 119.2(5)
C5 C4 H4 120.4
C3 C4 H4 120.4
N1 C5 C4 123.3(5)
N1 C5 H5 118.4
C4 C5 H5 118.4
N2 C6 C7 123.9(5)
N2 C6 H6 118.1
C7 C6 H6 118.1
C6 C7 C8 117.4(4)
C6 C7 C14 122.7(5)
C8 C7 C14 119.9(4)
C9 C8 C11 121.3(5)
C9 C8 C7 119.4(4)
C11 C8 C7 119.3(5)
C10 C9 C8 117.8(5)
C10 C9 C15 123.5(5)
C8 C9 C15 118.7(4)
N2 C10 C9 124.0(5)
N2 C10 H10 118.0
C9 C10 H10 118.0
C12 C11 C8 120.0(5)
C12 C11 C17 121.1(4)
C8 C11 C17 118.9(5)
C19 C12 C11 117.5(5)
C19 C12 C13 122.4(5)
C11 C12 C13 120.1(4)
C14 C13 C12 120.8(5)
C14 C13 H13 119.6
C12 C13 H13 119.6
C13 C14 C7 119.9(5)
C13 C14 H14 120.0
C7 C14 H14 120.0
C16 C15 C9 119.9(5)
C16 C15 H15 120.1
C9 C15 H15 120.1
C15 C16 C17 122.0(5)
C15 C16 H16 119.0
C17 C16 H16 119.0
C18 C17 C11 117.5(5)
C18 C17 C16 123.3(5)
C11 C17 C16 119.2(5)
N3 C18 C17 120.8(5)
N3 C18 H18 119.6
C17 C18 H18 119.6
N3 C19 C12 120.1(5)
N3 C19 H19 119.9
C12 C19 H19 119.9
N3 C20 H20A 109.5
N3 C20 H20B 109.5
H20A C20 H20B 109.5
N3 C20 H20C 109.5
H20A C20 H20C 109.5
H20B C20 H20C 109.5
F2 P1 F5 93.5(3)
F2 P1 F1 178.2(3)
F5 P1 F1 88.3(2)
F2 P1 F3 91.2(2)
F5 P1 F3 91.8(2)
F1 P1 F3 88.7(2)
F2 P1 F4 89.3(2)
F5 P1 F4 89.6(2)
F1 P1 F4 90.7(2)
F3 P1 F4 178.5(3)
F2 P1 F6 90.1(3)
F5 P1 F6 176.4(3)
F1 P1 F6 88.1(3)
F3 P1 F6 88.0(2)
F4 P1 F6 90.6(2)
F12 P2 F8 92.6(3)
F12 P2 F9 91.9(3)
F8 P2 F9 91.8(2)
F12 P2 F11 89.0(3)
F8 P2 F11 88.9(2)
F9 P2 F11 178.8(3)
F12 P2 F7 88.3(2)
F8 P2 F7 179.1(3)
F9 P2 F7 88.3(2)
F11 P2 F7 90.9(2)
F12 P2 F10 178.7(3)
F8 P2 F10 88.3(3)
F9 P2 F10 88.9(3)
F11 P2 F10 90.1(2)
F7 P2 F10 90.8(2)
F18 P3 F13 178.7(3)
F18 P3 F17 90.3(2)
F13 P3 F17 90.8(2)
F18 P3 F14 89.3(2)
F13 P3 F14 89.9(2)
F17 P3 F14 90.2(2)
F18 P3 F15 90.4(2)
F13 P3 F15 88.43(19)
F17 P3 F15 179.2(2)
F14 P3 F15 89.6(2)
F18 P3 F16 91.6(3)
F13 P3 F16 89.1(2)
F17 P3 F16 90.4(2)
F14 P3 F16 178.9(3)
F15 P3 F16 89.8(2)
C102 C101 H10A 109.5
C102 C101 H10B 109.5
H10A C101 H10B 109.5
C102 C101 H10C 109.5
H10A C101 H10C 109.5
H10B C101 H10C 109.5
N100 C102 C101 179.2(8)
C202 C201 H20D 109.5
C202 C201 H20E 109.5
H20D C201 H20E 109.5
C202 C201 H20F 109.5
H20D C201 H20F 109.5
H20E C201 H20F 109.5
N200 C202 C201 179.3(8)
C302 C301 H30A 109.5
C302 C301 H30B 109.5
H30A C301 H30B 109.5
C302 C301 H30C 109.5
H30A C301 H30C 109.5
H30B C301 H30C 109.5
N300 C302 C301 178.0(7)
C402 C401 H40A 109.5
C402 C401 H40B 109.5
H40A C401 H40B 109.5
C402 C401 H40C 109.5
H40A C401 H40C 109.5
H40B C401 H40C 109.5
N400 C402 C401 178.6(7)

loop_
_geom_bond_atom_site_label_1
_geom_bond_atom_site_label_2
_geom_bond_distance
Ru1 N2 2.046(3)
Ru1 N1 2.083(3)
Ru1 N4 2.127(4)
Ru1 N5 2.138(5)
Ru1 N7 2.147(5)
Ru1 N6 2.154(4)
N1 C5 1.348(6)
N1 C1 1.359(7)
N2 C6 1.347(6)
N2 C10 1.354(6)
N3 C18 1.337(6)
N3 C19 1.352(7)
N3 C20 1.490(5)
N4 H4A 0.9100
N4 H4B 0.9100
N4 H4C 0.9100
N5 H5A 0.9100
N5 H5B 0.9100
N5 H5C 0.9100
N6 H6A 0.9100
N6 H6B 0.9100
N6 H6C 0.9100
N7 H7A 0.9100
N7 H7B 0.9100
N7 H7C 0.9100
C1 C2 1.376(7)
C1 H1 0.9500
C2 C3 1.383(7)
C2 H2 0.9500
C3 C4 1.367(7)
C3 H3 0.9500
C4 C5 1.366(7)
C4 H4 0.9500
C5 H5 0.9500
C6 C7 1.399(7)
C6 H6 0.9500
C7 C8 1.420(7)
C7 C14 1.432(7)
C8 C9 1.408(7)
C8 C11 1.416(6)
C9 C10 1.391(7)
C9 C15 1.448(7)
C10 H10 0.9500
C11 C12 1.402(7)
C11 C17 1.419(7)
C12 C19 1.398(7)
C12 C13 1.420(7)
C13 C14 1.369(6)
C13 H13 0.9500
C14 H14 0.9500
C15 C16 1.354(7)
C15 H15 0.9500
C16 C17 1.428(7)
C16 H16 0.9500
C17 C18 1.383(6)
C18 H18 0.9500
C19 H19 0.9500
C20 H20A 0.9800
C20 H20B 0.9800
C20 H20C 0.9800
P1 F2 1.553(4)
P1 F5 1.569(4)
P1 F1 1.583(4)
P1 F3 1.593(4)
P1 F4 1.595(4)
P1 F6 1.597(4)
P2 F12 1.560(4)
P2 F8 1.573(4)
P2 F9 1.576(4)
P2 F11 1.578(4)
P2 F7 1.593(4)
P2 F10 1.595(4)
P3 F18 1.567(4)
P3 F13 1.579(4)
P3 F17 1.579(4)
P3 F14 1.585(4)
P3 F15 1.592(3)
P3 F16 1.600(4)
N100 C102 1.109(8)
C101 C102 1.470(9)
C101 H10A 0.9800
C101 H10B 0.9800
C101 H10C 0.9800
N200 C202 1.139(7)
C201 C202 1.448(9)
C201 H20D 0.9800
C201 H20E 0.9800
C201 H20F 0.9800
N300 C302 1.133(7)
C301 C302 1.433(8)
C301 H30A 0.9800
C301 H30B 0.9800
C301 H30C 0.9800
N400 C402 1.138(7)
C401 C402 1.470(8)
C401 H40A 0.9800
C401 H40B 0.9800
C401 H40C 0.9800

loop_
_geom_hbond_atom_site_label_D
_geom_hbond_atom_site_label_H
_geom_hbond_atom_site_label_A
_geom_hbond_distance_DH
_geom_hbond_distance_HA
_geom_hbond_distance_DA
_geom_hbond_angle_DHA
_geom_hbond_site_symmetry_A
N4 H4B F7 0.91 2.40 2.948(6) 118.7 3_455
N4 H4B N400 0.91 2.47 3.139(7) 130.7 1_455
N4 H4C N200 0.91 2.32 3.214(7) 165.9 2_665
N5 H5A F9 0.91 2.45 3.115(6) 130.0 3_455
N5 H5B N300 0.91 2.29 3.125(8) 152.3 .
N6 H6C N300 0.91 2.34 3.187(7) 153.8 .
N7 H7B N200 0.91 2.44 3.315(8) 162.4 2_665
N7 H7C N100 0.91 2.40 3.182(8) 143.4 .
